data_7059542
loop_
_publ_author_name
'Topi\'c, Edi'
'Pisk, Jana'
'Agustin, Dominique'
'Jendrlin, Martin'
'Cvijanovi\'c, Danijela'
'Vrdoljak, Vi\<snja'
'Rub\<ci\'c, Mirta'

_publ_section_title
;
 Discrete and polymeric ensembles based on dinuclear molybdenum(vi)
 building blocks with adaptive carbohydrazide ligands: from the design to
 catalytic epoxidation
;
_journal_issue 19
_journal_name_full 'New Journal of Chemistry'
_journal_page_first 8085
_journal_page_last 8097
_journal_paper_doi 10.1039/D0NJ01045F
_journal_volume 44
_journal_year 2020
_chemical_formula_moiety 'C23 H22 Mo2 N8 O9, 2(C2 H3 N)'
_chemical_formula_sum 'C27 H28 Mo2 N10 O9'
_chemical_formula_weight 828.47
_chemical_name_systematic
'2,2'-(carbonylbis(hydrazin-2-yl-1-ylidenemethylylidene))di(4-methoxyphenolato))bis(imidazol)tetraoxo-di-molybdenum(vi)acetonitrile solvate'
_space_group_crystal_system triclinic
_space_group_IT_number 2
_space_group_name_Hall '-P 1'
_space_group_name_H-M_alt 'P -1'
_atom_sites_solution_hydrogens mixed
_audit_creation_date 2019-07-21
_audit_creation_method
;
Olex2 1.2
(compiled 2018.05.29 svn.r3508 for OlexSys, GUI svn.r5506)
;
_audit_update_record
;
2020-02-10 deposited with the CCDC.	2020-04-27 downloaded from the CCDC.
;
_cell_angle_alpha 75.325(4)
_cell_angle_beta 74.393(4)
_cell_angle_gamma 85.158(4)
_cell_formula_units_Z 2
_cell_length_a 8.6152(4)
_cell_length_b 13.1856(7)
_cell_length_c 15.5721(8)
_cell_measurement_reflns_used 6967
_cell_measurement_temperature 150(2)
_cell_measurement_theta_max 31.6180
_cell_measurement_theta_min 2.3640
_cell_volume 1647.89(15)
_computing_cell_refinement 'CrysAlisPro 1.171.39.46 (Rigaku OD, 2018)'
_computing_data_collection 'CrysAlisPro 1.171.39.46 (Rigaku OD, 2018)'
_computing_data_reduction 'CrysAlisPro 1.171.39.46 (Rigaku OD, 2018)'
_computing_molecular_graphics 'Olex2 (Dolomanov et al., 2009)'
_computing_publication_material 'Olex2 (Dolomanov et al., 2009)'
_computing_structure_refinement 'ShelXL (Sheldrick, 2015)'
_computing_structure_solution 'SHELXT-2018 (Sheldrick, 2018)'
_diffrn_ambient_temperature 150.15
_diffrn_detector_area_resol_mean 16.3426
_diffrn_detector_type Sapphire3
_diffrn_measured_fraction_theta_full 0.999
_diffrn_measured_fraction_theta_max 0.999
_diffrn_measurement_device 'four-circle diffractometer'
_diffrn_measurement_device_type 'Xcalibur, Sapphire3'
_diffrn_measurement_method '\w scans'
_diffrn_radiation_type MoK\a
_diffrn_radiation_wavelength 0.71073
_diffrn_reflns_av_R_equivalents 0.0488
_diffrn_reflns_av_unetI/netI 0.0770
_diffrn_reflns_Laue_measured_fraction_full 0.999
_diffrn_reflns_Laue_measured_fraction_max 0.999
_diffrn_reflns_limit_h_max 11
_diffrn_reflns_limit_h_min -11
_diffrn_reflns_limit_k_max 18
_diffrn_reflns_limit_k_min -18
_diffrn_reflns_limit_l_max 20
_diffrn_reflns_limit_l_min -21
_diffrn_reflns_number 18887
_diffrn_reflns_point_group_measured_fraction_full 0.999
_diffrn_reflns_point_group_measured_fraction_max 0.999
_diffrn_reflns_theta_full 25.242
_diffrn_reflns_theta_max 29.499
_diffrn_reflns_theta_min 2.362
_exptl_absorpt_coefficient_mu 0.827
_exptl_absorpt_correction_T_max 1.00000
_exptl_absorpt_correction_T_min 0.82403
_exptl_absorpt_correction_type multi-scan
_exptl_absorpt_process_details
;
CrysAlisPro 1.171.39.46 (Rigaku Oxford Diffraction, 2018)
Empirical absorption correction using spherical harmonics,
 implemented in SCALE3 ABSPACK scaling algorithm.
;
_exptl_crystal_colour 'dark red'
_exptl_crystal_density_diffrn 1.670
_exptl_crystal_description block
_exptl_crystal_F_000 832
_exptl_crystal_size_max 0.3
_exptl_crystal_size_mid 0.2
_exptl_crystal_size_min 0.1
_refine_diff_density_max 0.800
_refine_diff_density_min -0.662
_refine_diff_density_rms 0.119
_refine_ls_extinction_method none
_refine_ls_goodness_of_fit_ref 1.021
_refine_ls_hydrogen_treatment mixed
_refine_ls_matrix_type full
_refine_ls_number_parameters 443
_refine_ls_number_reflns 9170
_refine_ls_number_restraints 5
_refine_ls_restrained_S_all 1.021
_refine_ls_R_factor_all 0.0724
_refine_ls_R_factor_gt 0.0443
_refine_ls_shift/su_max 0.001
_refine_ls_shift/su_mean 0.000
_refine_ls_structure_factor_coef Fsqd
_refine_ls_weighting_details 'w=1/[\s^2^(Fo^2^)+(0.0391P)^2^] where P=(Fo^2^+2Fc^2^)/3'
_refine_ls_weighting_scheme calc
_refine_ls_wR_factor_gt 0.0906
_refine_ls_wR_factor_ref 0.1001
_reflns_Friedel_coverage 0.000
_reflns_number_gt 6740
_reflns_number_total 9170
_reflns_threshold_expression 'I > 2\s(I)'
_cod_data_source_file d0nj01045f2.cif
_cod_data_source_block 6b_2CH3CN
_cod_depositor_comments
;Adding full bibliography for 7059536--7059543.cif.

 Adding full bibliography for 7059536--7059543.cif.
;
_cod_database_code 7059542
_shelx_shelxl_version_number 2018/3
_shelx_space_group_comment
;
The symmetry employed for this shelxl refinement is uniquely defined
by the following loop, which should always be used as a source of
symmetry information in preference to the above space-group names.
They are only intended as comments.
;
_shelx_estimated_absorpt_t_max 0.922
_shelx_estimated_absorpt_t_min 0.789
_olex2_refinement_description
;
1. Fixed Uiso
 At 1.2 times of:
  All C(H) groups, All N(H) groups
 At 1.5 times of:
  All C(H,H,H) groups
2. Restrained distances
 H8-N8
 0.88 with sigma of 0.02
 H6-N6
 0.88 with sigma of 0.02
3. Rigid body (RIGU) restrains
 C26, N10
 with sigma for 1-2 distances of 0.004 and sigma for 1-3 distances of 0.004
4.a Aromatic/amide H refined with riding coordinates:
 C9(H9), C18(H18), C21(H21), C12(H12), C23(H23), C20(H20), C7(H7), C19(H19),
 C22(H22), C15(H15), C3(H3), C6(H6A), C14(H14), C5(H5)
4.b Idealised Me refined as rotating group:
 C17(H17A,H17B,H17C), C16(H16A,H16B,H16C), C25(H25A,H25B,H25C), C27(H27A,H27B,
 H27C)
;
_olex2_submission_special_instructions 'No special instructions were received'

loop_
_space_group_symop_operation_xyz
'x, y, z'
'-x, -y, -z'

loop_
_atom_site_label
_atom_site_type_symbol
_atom_site_fract_x
_atom_site_fract_y
_atom_site_fract_z
_atom_site_U_iso_or_equiv
_atom_site_adp_type
_atom_site_occupancy
_atom_site_site_symmetry_order
_atom_site_calc_flag
_atom_site_refinement_flags_posn
_atom_site_refinement_flags_adp
_atom_site_refinement_flags_occupancy
_atom_site_disorder_assembly
_atom_site_disorder_group
Mo1 Mo 0.71482(3) 0.27043(2) 0.18823(2) 0.02034(8) Uani 1 1 d . . . . .
Mo2 Mo 0.48303(3) 0.63382(2) 0.24284(2) 0.01718(7) Uani 1 1 d . . . . .
O2 O 0.6759(3) 0.40064(17) 0.09623(14) 0.0216(5) Uani 1 1 d . . . . .
O3 O 0.4713(3) 0.78661(17) 0.20692(15) 0.0223(5) Uani 1 1 d . . . . .
O1 O 0.7596(3) 0.20168(18) 0.30338(15) 0.0260(5) Uani 1 1 d . . . . .
O5 O 0.8459(3) 0.21259(18) 0.11062(15) 0.0268(5) Uani 1 1 d . . . . .
O7 O 0.5266(3) 0.60126(18) 0.34719(15) 0.0233(5) Uani 1 1 d . . . . .
O6 O 0.2795(3) 0.61443(19) 0.26612(15) 0.0271(5) Uani 1 1 d . . . . .
N2 N 0.5649(3) 0.4885(2) 0.21154(17) 0.0177(5) Uani 1 1 d . . . . .
O9 O 0.1919(3) 1.1060(2) 0.11210(17) 0.0359(6) Uani 1 1 d . . . . .
N7 N 0.7562(3) 0.6709(2) 0.18897(18) 0.0199(6) Uani 1 1 d . . . . .
O4 O 0.5328(3) 0.2156(2) 0.20632(17) 0.0338(6) Uani 1 1 d . . . . .
N5 N 0.9364(3) 0.3690(2) 0.17926(18) 0.0216(6) Uani 1 1 d . . . . .
N4 N 0.5196(3) 0.6508(2) 0.09176(17) 0.0188(6) Uani 1 1 d . . . . .
O8 O 0.6268(4) 0.0056(2) 0.61535(16) 0.0382(7) Uani 1 1 d . . . . .
N3 N 0.5898(3) 0.5669(2) 0.05472(18) 0.0209(6) Uani 1 1 d . . . . .
N1 N 0.5951(3) 0.3921(2) 0.26748(17) 0.0184(5) Uani 1 1 d . . . . .
N6 N 1.1837(4) 0.4259(3) 0.1196(2) 0.0310(7) Uani 1 1 d D . . . .
H6 H 1.269(3) 0.446(3) 0.083(2) 0.037 Uiso 1 1 d DR . . . .
C8 C 0.6106(4) 0.4866(3) 0.1197(2) 0.0194(7) Uani 1 1 d . . . . .
N8 N 1.0067(4) 0.6740(3) 0.1937(2) 0.0363(8) Uani 1 1 d D . . . .
H8 H 1.091(3) 0.668(3) 0.215(3) 0.044 Uiso 1 1 d DR . . . .
C9 C 0.4795(4) 0.7317(3) 0.0353(2) 0.0214(7) Uani 1 1 d . . . . .
H9 H 0.498269 0.728566 -0.026991 0.026 Uiso 1 1 calc R . . . .
C18 C 1.0528(4) 0.3961(3) 0.1034(2) 0.0273(8) Uani 1 1 d . . . . .
H18 H 1.044132 0.394559 0.044184 0.033 Uiso 1 1 calc R . . . .
C21 C 0.8579(4) 0.6443(3) 0.2417(2) 0.0284(8) Uani 1 1 d . . . . .
H21 H 0.828790 0.609006 0.304870 0.034 Uiso 1 1 calc R . . . .
C12 C 0.3304(4) 0.9429(3) 0.1642(2) 0.0223(7) Uani 1 1 d . . . . .
H12 H 0.326121 0.957984 0.221337 0.027 Uiso 1 1 calc R . . . .
C23 C 0.8474(4) 0.7202(3) 0.1027(2) 0.0259(7) Uani 1 1 d . . . . .
H23 H 0.807696 0.748299 0.050056 0.031 Uiso 1 1 calc R . . . .
C20 C 0.9999(4) 0.3832(3) 0.2474(2) 0.0320(9) Uani 1 1 d . . . . .
H20 H 0.944692 0.370319 0.310650 0.038 Uiso 1 1 calc R . . . .
C7 C 0.5436(4) 0.3738(3) 0.3555(2) 0.0226(7) Uani 1 1 d . . . . .
H7 H 0.482755 0.427486 0.381040 0.027 Uiso 1 1 calc R . . . .
C10 C 0.4080(4) 0.8267(3) 0.0597(2) 0.0200(7) Uani 1 1 d . . . . .
C19 C 1.1518(5) 0.4181(3) 0.2113(3) 0.0382(10) Uani 1 1 d . . . . .
H19 H 1.222239 0.434113 0.243483 0.046 Uiso 1 1 calc R . . . .
C11 C 0.4023(4) 0.8499(2) 0.1447(2) 0.0199(6) Uani 1 1 d . . . . .
C1 C 0.5723(4) 0.2767(3) 0.4179(2) 0.0229(7) Uani 1 1 d . . . . .
C2 C 0.6747(4) 0.1950(3) 0.3913(2) 0.0235(7) Uani 1 1 d . . . . .
C22 C 1.0027(4) 0.7216(3) 0.1060(3) 0.0352(9) Uani 1 1 d . . . . .
H22 H 1.091446 0.750220 0.056681 0.042 Uiso 1 1 calc R . . . .
C17 C 0.1809(5) 1.1316(3) 0.1979(3) 0.0354(9) Uani 1 1 d . . . . .
H17A H 0.121406 1.077015 0.248560 0.053 Uiso 1 1 calc GR . . . .
H17B H 0.124315 1.199196 0.198733 0.053 Uiso 1 1 calc GR . . . .
H17C H 0.289561 1.136171 0.205034 0.053 Uiso 1 1 calc GR . . . .
C15 C 0.3444(4) 0.9021(3) -0.0042(2) 0.0249(7) Uani 1 1 d . . . . .
H15 H 0.352467 0.889580 -0.062694 0.030 Uiso 1 1 calc R . . . .
C13 C 0.2649(4) 1.0136(3) 0.0997(2) 0.0256(7) Uani 1 1 d . . . . .
C3 C 0.6968(4) 0.1032(3) 0.4561(2) 0.0262(7) Uani 1 1 d . . . . .
H3 H 0.766728 0.048743 0.437304 0.031 Uiso 1 1 calc R . . . .
C6 C 0.4967(5) 0.2633(3) 0.5121(2) 0.0289(8) Uani 1 1 d . . . . .
H6A H 0.428439 0.317881 0.531888 0.035 Uiso 1 1 calc R . . . .
C14 C 0.2712(4) 0.9930(3) 0.0152(2) 0.0285(8) Uani 1 1 d . . . . .
H14 H 0.225371 1.041255 -0.028282 0.034 Uiso 1 1 calc R . . . .
C4 C 0.6158(5) 0.0925(3) 0.5479(2) 0.0317(8) Uani 1 1 d . . . . .
N10 N 0.0617(6) 0.1047(4) 0.6433(3) 0.0716(13) Uani 1 1 d . U . . .
C16 C 0.7202(5) -0.0825(3) 0.5871(3) 0.0419(10) Uani 1 1 d . . . . .
H16A H 0.684233 -0.098616 0.537540 0.063 Uiso 1 1 calc GR . . . .
H16B H 0.705013 -0.143679 0.639459 0.063 Uiso 1 1 calc GR . . . .
H16C H 0.834606 -0.064626 0.565212 0.063 Uiso 1 1 calc GR . . . .
C5 C 0.5181(5) 0.1748(3) 0.5760(2) 0.0338(9) Uani 1 1 d . . . . .
H5 H 0.466948 0.168882 0.639179 0.041 Uiso 1 1 calc R . . . .
C26 C 0.1167(6) 0.0821(4) 0.7041(3) 0.0517(12) Uani 1 1 d . U . . .
C25 C 0.0990(6) 0.6793(4) 0.4649(3) 0.0584(13) Uani 1 1 d . . . . .
H25A H 0.145366 0.699248 0.398292 0.088 Uiso 1 1 calc GR . . . .
H25B H 0.132889 0.728961 0.493428 0.088 Uiso 1 1 calc GR . . . .
H25C H -0.018855 0.680623 0.477966 0.088 Uiso 1 1 calc GR . . . .
N9 N 0.1979(6) 0.4916(4) 0.5311(4) 0.0883(16) Uani 1 1 d . . . . .
C24 C 0.1533(6) 0.5772(5) 0.5009(4) 0.0624(14) Uani 1 1 d . . . . .
C27 C 0.1886(7) 0.0489(4) 0.7814(3) 0.0671(15) Uani 1 1 d . . . . .
H27A H 0.299374 0.024058 0.760146 0.101 Uiso 1 1 calc GR . . . .
H27B H 0.125500 -0.007944 0.827618 0.101 Uiso 1 1 calc GR . . . .
H27C H 0.189252 0.108264 0.808494 0.101 Uiso 1 1 calc GR . . . .

loop_
_atom_site_aniso_label
_atom_site_aniso_U_11
_atom_site_aniso_U_22
_atom_site_aniso_U_33
_atom_site_aniso_U_23
_atom_site_aniso_U_13
_atom_site_aniso_U_12
Mo1 0.02500(16) 0.01671(15) 0.01995(15) -0.00565(11) -0.00576(12) -0.00007(12)
Mo2 0.01863(14) 0.01757(15) 0.01659(14) -0.00484(10) -0.00649(11) 0.00152(11)
O2 0.0273(12) 0.0201(12) 0.0195(11) -0.0081(9) -0.0084(10) 0.0067(10)
O3 0.0304(13) 0.0174(12) 0.0231(12) -0.0071(9) -0.0137(10) 0.0065(10)
O1 0.0321(14) 0.0235(13) 0.0185(11) -0.0021(9) -0.0042(10) 0.0035(11)
O5 0.0362(14) 0.0199(12) 0.0267(13) -0.0097(10) -0.0095(11) 0.0044(11)
O7 0.0274(13) 0.0234(13) 0.0208(12) -0.0073(9) -0.0076(10) 0.0004(10)
O6 0.0218(12) 0.0347(15) 0.0266(13) -0.0106(11) -0.0069(10) 0.0022(11)
N2 0.0206(13) 0.0162(13) 0.0177(13) -0.0049(10) -0.0073(11) 0.0025(11)
O9 0.0493(17) 0.0250(14) 0.0409(15) -0.0122(11) -0.0249(13) 0.0160(13)
N7 0.0203(14) 0.0192(14) 0.0225(14) -0.0048(11) -0.0105(12) 0.0024(11)
O4 0.0317(14) 0.0320(15) 0.0390(15) -0.0089(12) -0.0083(12) -0.0083(12)
N5 0.0240(14) 0.0197(14) 0.0221(14) -0.0072(11) -0.0059(12) 0.0007(12)
N4 0.0217(14) 0.0148(13) 0.0218(14) -0.0065(11) -0.0071(11) 0.0005(11)
O8 0.0618(19) 0.0264(14) 0.0225(13) 0.0032(10) -0.0116(13) -0.0052(14)
N3 0.0249(15) 0.0205(14) 0.0204(14) -0.0091(11) -0.0087(12) 0.0039(12)
N1 0.0196(13) 0.0172(13) 0.0197(13) -0.0064(11) -0.0059(11) 0.0002(11)
N6 0.0260(16) 0.0320(18) 0.0296(17) -0.0048(14) 0.0011(14) -0.0059(14)
C8 0.0188(15) 0.0215(17) 0.0207(16) -0.0069(13) -0.0073(13) -0.0021(13)
N8 0.0243(17) 0.049(2) 0.0369(19) -0.0063(16) -0.0130(15) -0.0052(16)
C9 0.0219(16) 0.0256(18) 0.0174(15) -0.0043(13) -0.0064(13) -0.0030(14)
C18 0.0303(19) 0.0277(19) 0.0216(17) -0.0004(14) -0.0075(15) -0.0019(16)
C21 0.0248(18) 0.034(2) 0.0268(18) -0.0045(15) -0.0106(15) -0.0010(16)
C12 0.0243(17) 0.0201(17) 0.0226(16) -0.0051(13) -0.0058(14) -0.0012(14)
C23 0.0272(18) 0.0262(19) 0.0242(17) -0.0031(14) -0.0084(15) -0.0037(15)
C20 0.036(2) 0.038(2) 0.0244(19) -0.0154(16) -0.0038(16) -0.0068(18)
C7 0.0243(17) 0.0224(17) 0.0207(16) -0.0065(13) -0.0031(14) -0.0024(14)
C10 0.0192(15) 0.0199(16) 0.0230(16) -0.0038(13) -0.0106(13) 0.0009(13)
C19 0.040(2) 0.047(3) 0.033(2) -0.0189(19) -0.0068(18) -0.013(2)
C11 0.0189(15) 0.0178(16) 0.0224(16) -0.0015(12) -0.0075(13) 0.0000(13)
C1 0.0318(18) 0.0194(17) 0.0189(16) -0.0043(13) -0.0082(14) -0.0038(15)
C2 0.0270(17) 0.0255(18) 0.0188(16) -0.0046(13) -0.0061(14) -0.0059(15)
C22 0.0258(19) 0.044(2) 0.033(2) -0.0052(17) -0.0043(17) -0.0081(18)
C17 0.039(2) 0.029(2) 0.045(2) -0.0166(18) -0.0192(19) 0.0125(18)
C15 0.0302(19) 0.0238(18) 0.0224(17) -0.0017(13) -0.0118(15) -0.0046(15)
C13 0.0247(17) 0.0176(17) 0.036(2) -0.0045(14) -0.0134(15) 0.0035(14)
C3 0.038(2) 0.0183(17) 0.0236(17) -0.0038(13) -0.0103(15) -0.0023(15)
C6 0.039(2) 0.0272(19) 0.0215(17) -0.0075(14) -0.0078(16) -0.0023(17)
C14 0.033(2) 0.0216(18) 0.034(2) -0.0016(15) -0.0212(17) 0.0042(16)
C4 0.049(2) 0.0244(19) 0.0228(18) 0.0011(14) -0.0151(17) -0.0097(17)
N10 0.078(3) 0.073(3) 0.056(3) -0.009(2) -0.012(2) 0.002(3)
C16 0.066(3) 0.026(2) 0.031(2) 0.0027(16) -0.015(2) -0.003(2)
C5 0.053(3) 0.029(2) 0.0179(17) -0.0045(14) -0.0068(17) -0.0066(19)
C26 0.060(3) 0.038(3) 0.049(3) -0.010(2) 0.000(2) -0.004(2)
C25 0.073(4) 0.056(3) 0.052(3) -0.020(2) -0.023(3) 0.012(3)
N9 0.074(4) 0.085(4) 0.094(4) 0.016(3) -0.038(3) 0.000(3)
C24 0.054(3) 0.087(5) 0.048(3) -0.014(3) -0.017(3) -0.005(3)
C27 0.100(4) 0.051(3) 0.051(3) 0.001(2) -0.026(3) -0.022(3)

loop_
_atom_type_symbol
_atom_type_description
_atom_type_scat_dispersion_real
_atom_type_scat_dispersion_imag
_atom_type_scat_source
C C 0.0033 0.0016 'International Tables Vol C Tables 4.2.6.8 and 6.1.1.4'
H H 0.0000 0.0000 'International Tables Vol C Tables 4.2.6.8 and 6.1.1.4'
Mo Mo -1.6832 0.6857 'International Tables Vol C Tables 4.2.6.8 and 6.1.1.4'
N N 0.0061 0.0033 'International Tables Vol C Tables 4.2.6.8 and 6.1.1.4'
O O 0.0106 0.0060 'International Tables Vol C Tables 4.2.6.8 and 6.1.1.4'

loop_
_geom_angle_atom_site_label_1
_geom_angle_atom_site_label_2
_geom_angle_atom_site_label_3
_geom_angle
_geom_angle_site_symmetry_1
_geom_angle_site_symmetry_3
_geom_angle_publ_flag
O2 Mo1 N5 80.54(9) . . ?
O2 Mo1 N1 72.48(9) . . ?
O1 Mo1 O2 151.29(9) . . ?
O1 Mo1 N5 80.64(10) . . ?
O1 Mo1 N1 82.54(9) . . ?
O5 Mo1 O2 95.81(10) . . ?
O5 Mo1 O1 104.18(10) . . ?
O5 Mo1 O4 105.26(11) . . ?
O5 Mo1 N5 85.69(10) . . ?
O5 Mo1 N1 161.24(11) . . ?
O4 Mo1 O2 96.08(11) . . ?
O4 Mo1 O1 98.23(12) . . ?
O4 Mo1 N5 168.86(10) . . ?
O4 Mo1 N1 90.80(10) . . ?
N1 Mo1 N5 78.07(9) . . ?
O3 Mo2 N2 150.60(10) . . ?
O3 Mo2 N7 80.05(9) . . ?
O3 Mo2 N4 82.51(9) . . ?
O7 Mo2 O3 106.66(10) . . ?
O7 Mo2 O6 105.37(11) . . ?
O7 Mo2 N2 94.26(10) . . ?
O7 Mo2 N7 83.10(10) . . ?
O7 Mo2 N4 158.31(10) . . ?
O6 Mo2 O3 96.19(11) . . ?
O6 Mo2 N2 97.92(10) . . ?
O6 Mo2 N7 171.46(10) . . ?
O6 Mo2 N4 92.81(10) . . ?
N2 Mo2 N7 82.27(9) . . ?
N2 Mo2 N4 71.17(9) . . ?
N4 Mo2 N7 79.14(9) . . ?
C8 O2 Mo1 122.79(19) . . ?
C11 O3 Mo2 129.79(19) . . ?
C2 O1 Mo1 132.2(2) . . ?
N1 N2 Mo2 131.20(18) . . ?
C8 N2 Mo2 117.1(2) . . ?
C8 N2 N1 111.4(2) . . ?
C13 O9 C17 117.4(3) . . ?
C21 N7 Mo2 122.8(2) . . ?
C21 N7 C23 106.0(3) . . ?
C23 N7 Mo2 131.2(2) . . ?
C18 N5 Mo1 122.5(2) . . ?
C18 N5 C20 104.5(3) . . ?
C20 N5 Mo1 130.4(2) . . ?
N3 N4 Mo2 118.18(19) . . ?
C9 N4 Mo2 125.6(2) . . ?
C9 N4 N3 116.3(3) . . ?
C4 O8 C16 116.9(3) . . ?
C8 N3 N4 110.4(2) . . ?
N2 N1 Mo1 113.84(17) . . ?
C7 N1 Mo1 124.9(2) . . ?
C7 N1 N2 121.0(3) . . ?
C18 N6 H6 128(3) . . ?
C18 N6 C19 107.5(3) . . ?
C19 N6 H6 124(3) . . ?
O2 C8 N2 119.4(3) . . ?
N3 C8 O2 118.0(3) . . ?
N3 C8 N2 122.5(3) . . ?
C21 N8 H8 126(3) . . ?
C21 N8 C22 108.3(3) . . ?
C22 N8 H8 125(3) . . ?
N4 C9 H9 117.7 . . ?
N4 C9 C10 124.7(3) . . ?
C10 C9 H9 117.7 . . ?
N5 C18 N6 111.9(3) . . ?
N5 C18 H18 124.0 . . ?
N6 C18 H18 124.0 . . ?
N7 C21 N8 110.5(3) . . ?
N7 C21 H21 124.7 . . ?
N8 C21 H21 124.7 . . ?
C11 C12 H12 120.1 . . ?
C11 C12 C13 119.8(3) . . ?
C13 C12 H12 120.1 . . ?
N7 C23 H23 125.7 . . ?
C22 C23 N7 108.6(3) . . ?
C22 C23 H23 125.7 . . ?
N5 C20 H20 125.0 . . ?
C19 C20 N5 110.1(3) . . ?
C19 C20 H20 125.0 . . ?
N1 C7 H7 117.9 . . ?
N1 C7 C1 124.2(3) . . ?
C1 C7 H7 117.9 . . ?
C11 C10 C9 123.2(3) . . ?
C15 C10 C9 119.0(3) . . ?
C15 C10 C11 117.8(3) . . ?
N6 C19 H19 127.0 . . ?
C20 C19 N6 106.0(3) . . ?
C20 C19 H19 127.0 . . ?
O3 C11 C12 117.7(3) . . ?
O3 C11 C10 122.0(3) . . ?
C12 C11 C10 120.3(3) . . ?
C2 C1 C7 124.4(3) . . ?
C2 C1 C6 117.3(3) . . ?
C6 C1 C7 118.3(3) . . ?
O1 C2 C1 122.3(3) . . ?
O1 C2 C3 116.7(3) . . ?
C3 C2 C1 121.0(3) . . ?
N8 C22 H22 126.7 . . ?
C23 C22 N8 106.5(3) . . ?
C23 C22 H22 126.7 . . ?
O9 C17 H17A 109.5 . . ?
O9 C17 H17B 109.5 . . ?
O9 C17 H17C 109.5 . . ?
H17A C17 H17B 109.5 . . ?
H17A C17 H17C 109.5 . . ?
H17B C17 H17C 109.5 . . ?
C10 C15 H15 118.9 . . ?
C14 C15 C10 122.2(3) . . ?
C14 C15 H15 118.9 . . ?
O9 C13 C12 124.4(3) . . ?
O9 C13 C14 114.7(3) . . ?
C12 C13 C14 120.9(3) . . ?
C2 C3 H3 120.3 . . ?
C4 C3 C2 119.5(3) . . ?
C4 C3 H3 120.3 . . ?
C1 C6 H6A 118.8 . . ?
C5 C6 C1 122.3(3) . . ?
C5 C6 H6A 118.8 . . ?
C15 C14 C13 119.1(3) . . ?
C15 C14 H14 120.5 . . ?
C13 C14 H14 120.5 . . ?
O8 C4 C3 123.7(3) . . ?
O8 C4 C5 116.1(3) . . ?
C3 C4 C5 120.1(3) . . ?
O8 C16 H16A 109.5 . . ?
O8 C16 H16B 109.5 . . ?
O8 C16 H16C 109.5 . . ?
H16A C16 H16B 109.5 . . ?
H16A C16 H16C 109.5 . . ?
H16B C16 H16C 109.5 . . ?
C6 C5 C4 119.7(3) . . ?
C6 C5 H5 120.2 . . ?
C4 C5 H5 120.2 . . ?
N10 C26 C27 177.7(5) . . ?
H25A C25 H25B 109.5 . . ?
H25A C25 H25C 109.5 . . ?
H25B C25 H25C 109.5 . . ?
C24 C25 H25A 109.5 . . ?
C24 C25 H25B 109.5 . . ?
C24 C25 H25C 109.5 . . ?
N9 C24 C25 179.6(8) . . ?
C26 C27 H27A 109.5 . . ?
C26 C27 H27B 109.5 . . ?
C26 C27 H27C 109.5 . . ?
H27A C27 H27B 109.5 . . ?
H27A C27 H27C 109.5 . . ?
H27B C27 H27C 109.5 . . ?

loop_
_geom_bond_atom_site_label_1
_geom_bond_atom_site_label_2
_geom_bond_distance
_geom_bond_site_symmetry_2
_geom_bond_publ_flag
Mo1 O2 2.007(2) . ?
Mo1 O1 1.917(2) . ?
Mo1 O5 1.704(2) . ?
Mo1 O4 1.706(2) . ?
Mo1 N5 2.353(3) . ?
Mo1 N1 2.280(2) . ?
Mo2 O3 1.951(2) . ?
Mo2 O7 1.707(2) . ?
Mo2 O6 1.720(2) . ?
Mo2 N2 2.113(2) . ?
Mo2 N7 2.325(3) . ?
Mo2 N4 2.243(3) . ?
O2 C8 1.314(4) . ?
O3 C11 1.343(4) . ?
O1 C2 1.352(4) . ?
N2 N1 1.396(4) . ?
N2 C8 1.383(4) . ?
O9 C17 1.437(4) . ?
O9 C13 1.357(4) . ?
N7 C21 1.324(4) . ?
N7 C23 1.386(4) . ?
N5 C18 1.318(4) . ?
N5 C20 1.375(4) . ?
N4 N3 1.395(3) . ?
N4 C9 1.288(4) . ?
O8 C4 1.360(4) . ?
O8 C16 1.449(4) . ?
N3 C8 1.304(4) . ?
N1 C7 1.287(4) . ?
N6 H6 0.816(18) . ?
N6 C18 1.330(5) . ?
N6 C19 1.358(4) . ?
N8 H8 0.866(18) . ?
N8 C21 1.334(4) . ?
N8 C22 1.359(5) . ?
C9 H9 0.9500 . ?
C9 C10 1.442(4) . ?
C18 H18 0.9500 . ?
C21 H21 0.9500 . ?
C12 H12 0.9500 . ?
C12 C11 1.392(4) . ?
C12 C13 1.393(5) . ?
C23 H23 0.9500 . ?
C23 C22 1.354(5) . ?
C20 H20 0.9500 . ?
C20 C19 1.347(5) . ?
C7 H7 0.9500 . ?
C7 C1 1.446(5) . ?
C10 C11 1.420(4) . ?
C10 C15 1.407(4) . ?
C19 H19 0.9500 . ?
C1 C2 1.407(5) . ?
C1 C6 1.407(4) . ?
C2 C3 1.402(5) . ?
C22 H22 0.9500 . ?
C17 H17A 0.9800 . ?
C17 H17B 0.9800 . ?
C17 H17C 0.9800 . ?
C15 H15 0.9500 . ?
C15 C14 1.370(5) . ?
C13 C14 1.397(5) . ?
C3 H3 0.9500 . ?
C3 C4 1.390(5) . ?
C6 H6A 0.9500 . ?
C6 C5 1.364(5) . ?
C14 H14 0.9500 . ?
C4 C5 1.401(5) . ?
N10 C26 1.133(6) . ?
C16 H16A 0.9800 . ?
C16 H16B 0.9800 . ?
C16 H16C 0.9800 . ?
C5 H5 0.9500 . ?
C26 C27 1.454(7) . ?
C25 H25A 0.9800 . ?
C25 H25B 0.9800 . ?
C25 H25C 0.9800 . ?
C25 C24 1.414(7) . ?
N9 C24 1.182(7) . ?
C27 H27A 0.9800 . ?
C27 H27B 0.9800 . ?
C27 H27C 0.9800 . ?

loop_
_geom_torsion_atom_site_label_1
_geom_torsion_atom_site_label_2
_geom_torsion_atom_site_label_3
_geom_torsion_atom_site_label_4
_geom_torsion
_geom_torsion_site_symmetry_1
_geom_torsion_site_symmetry_2
_geom_torsion_site_symmetry_3
_geom_torsion_site_symmetry_4
_geom_torsion_publ_flag
Mo1 O2 C8 N2 -0.5(4) . . . . ?
Mo1 O2 C8 N3 -179.7(2) . . . . ?
Mo1 O1 C2 C1 -32.4(5) . . . . ?
Mo1 O1 C2 C3 149.4(3) . . . . ?
Mo1 N5 C18 N6 -163.2(2) . . . . ?
Mo1 N5 C20 C19 161.4(3) . . . . ?
Mo1 N1 C7 C1 8.3(5) . . . . ?
Mo2 O3 C11 C12 144.6(2) . . . . ?
Mo2 O3 C11 C10 -38.5(4) . . . . ?
Mo2 N2 N1 Mo1 -172.13(14) . . . . ?
Mo2 N2 N1 C7 14.3(4) . . . . ?
Mo2 N2 C8 O2 173.9(2) . . . . ?
Mo2 N2 C8 N3 -7.0(4) . . . . ?
Mo2 N7 C21 N8 179.5(2) . . . . ?
Mo2 N7 C23 C22 -179.3(2) . . . . ?
Mo2 N4 N3 C8 5.3(3) . . . . ?
Mo2 N4 C9 C10 1.9(5) . . . . ?
O1 C2 C3 C4 178.6(3) . . . . ?
N2 N1 C7 C1 -178.9(3) . . . . ?
O9 C13 C14 C15 179.2(3) . . . . ?
N7 C23 C22 N8 -0.3(4) . . . . ?
N5 C20 C19 N6 0.0(5) . . . . ?
N4 N3 C8 O2 -180.0(2) . . . . ?
N4 N3 C8 N2 0.9(4) . . . . ?
N4 C9 C10 C11 12.7(5) . . . . ?
N4 C9 C10 C15 -169.1(3) . . . . ?
O8 C4 C5 C6 -177.9(4) . . . . ?
N3 N4 C9 C10 -178.9(3) . . . . ?
N1 N2 C8 O2 -1.1(4) . . . . ?
N1 N2 C8 N3 178.0(3) . . . . ?
N1 C7 C1 C2 7.5(6) . . . . ?
N1 C7 C1 C6 -174.3(3) . . . . ?
C8 N2 N1 Mo1 2.0(3) . . . . ?
C8 N2 N1 C7 -171.6(3) . . . . ?
C9 N4 N3 C8 -173.9(3) . . . . ?
C9 C10 C11 O3 3.6(5) . . . . ?
C9 C10 C11 C12 -179.6(3) . . . . ?
C9 C10 C15 C14 178.4(3) . . . . ?
C18 N5 C20 C19 -0.1(4) . . . . ?
C18 N6 C19 C20 0.1(5) . . . . ?
C21 N7 C23 C22 0.2(4) . . . . ?
C21 N8 C22 C23 0.3(4) . . . . ?
C12 C13 C14 C15 -0.6(5) . . . . ?
C23 N7 C21 N8 0.0(4) . . . . ?
C20 N5 C18 N6 0.1(4) . . . . ?
C7 C1 C2 O1 1.6(5) . . . . ?
C7 C1 C2 C3 179.8(3) . . . . ?
C7 C1 C6 C5 -179.4(4) . . . . ?
C10 C15 C14 C13 2.6(5) . . . . ?
C19 N6 C18 N5 -0.1(5) . . . . ?
C11 C12 C13 O9 179.8(3) . . . . ?
C11 C12 C13 C14 -0.4(5) . . . . ?
C11 C10 C15 C14 -3.4(5) . . . . ?
C1 C2 C3 C4 0.3(5) . . . . ?
C1 C6 C5 C4 -1.3(6) . . . . ?
C2 C1 C6 C5 -1.0(5) . . . . ?
C2 C3 C4 O8 178.5(3) . . . . ?
C2 C3 C4 C5 -2.7(6) . . . . ?
C22 N8 C21 N7 -0.2(4) . . . . ?
C17 O9 C13 C12 -0.5(5) . . . . ?
C17 O9 C13 C14 179.7(3) . . . . ?
C15 C10 C11 O3 -174.6(3) . . . . ?
C15 C10 C11 C12 2.2(5) . . . . ?
C13 C12 C11 O3 176.6(3) . . . . ?
C13 C12 C11 C10 -0.4(5) . . . . ?
C3 C4 C5 C6 3.1(6) . . . . ?
C6 C1 C2 O1 -176.6(3) . . . . ?
C6 C1 C2 C3 1.5(5) . . . . ?
C16 O8 C4 C3 -4.3(6) . . . . ?
C16 O8 C4 C5 176.8(3) . . . . ?
